data_2232331
loop_
_publ_author_name
'Fairuz, Zainal Abidin'
'Abdullah, Zanariah'
'Nasir, Shah Bakhtiar'
'Ng, Seik Weng'
'Tiekink, Edward R. T.'

_publ_section_title
;
 Tetra-\m-acetato-\k^8^<i>O</i>:<i>O</i>'-bis[(2-phenoxypyrimidine-\k<i>N</i>^1^)copper(II)](<i>Cu</i>---<i>Cu</i>)
;
_journal_coeditor_code HG5123
_journal_issue 11
_journal_name_full 'Acta Crystallographica Section E'
_journal_page_first m1637
_journal_paper_doi 10.1107/S1600536811044345
_journal_volume 67
_journal_year 2011
_chemical_formula_iupac '[Cu2 (C2 H3 O2)4 (C10 H8 N2 O)2]'
_chemical_formula_moiety 'C28 H28 Cu2 N4 O10'
_chemical_formula_sum 'C28 H28 Cu2 N4 O10'
_chemical_formula_weight 707.64
_chemical_name_systematic
;
Tetra-\m-acetato-\k^8^<i>O</i>:<i>O</i>'-bis[(2-
phenoxypyrimidine-\k<i>N</i>^1^)copper(II)](<i>Cu</i>---<i>Cu</i>)
;
_space_group_IT_number 14
_symmetry_cell_setting monoclinic
_symmetry_space_group_name_Hall '-P 2yn'
_symmetry_space_group_name_H-M 'P 1 21/n 1'
_atom_sites_solution_hydrogens geom
_atom_sites_solution_primary direct
_atom_sites_solution_secondary difmap
_cell_angle_alpha 90.00
_cell_angle_beta 100.5790(10)
_cell_angle_gamma 90.00
_cell_formula_units_Z 2
_cell_length_a 11.0738(9)
_cell_length_b 7.5002(6)
_cell_length_c 18.0539(14)
_cell_measurement_reflns_used 3884
_cell_measurement_temperature 100(2)
_cell_measurement_theta_max 27.110
_cell_measurement_theta_min 2.295
_cell_volume 1474.0(2)
_computing_cell_refinement 'SAINT (Bruker, 2009)'
_computing_data_collection 'APEX2 (Bruker, 2009)'
_computing_data_reduction 'SAINT (Bruker, 2009)'
_computing_molecular_graphics
;
ORTEP-3 (Farrugia, 1997) and DIAMOND (Brandenburg, 2006)
;
_computing_publication_material 'publCIF (Westrip, 2010)'
_computing_structure_refinement 'SHELXL97 (Sheldrick, 2008)'
_computing_structure_solution 'SHELXS97 (Sheldrick, 2008)'
_diffrn_ambient_temperature 100(2)
_diffrn_measured_fraction_theta_full 0.998
_diffrn_measured_fraction_theta_max 0.998
_diffrn_measurement_device_type 'Bruker SMART APEX'
_diffrn_measurement_method '\w scans'
_diffrn_radiation_monochromator graphite
_diffrn_radiation_source 'fine-focus sealed tube'
_diffrn_radiation_type MoK\a
_diffrn_radiation_wavelength 0.71073
_diffrn_reflns_av_R_equivalents 0.0366
_diffrn_reflns_av_sigmaI/netI 0.0323
_diffrn_reflns_limit_h_max 13
_diffrn_reflns_limit_h_min -13
_diffrn_reflns_limit_k_max 8
_diffrn_reflns_limit_k_min -8
_diffrn_reflns_limit_l_max 21
_diffrn_reflns_limit_l_min -21
_diffrn_reflns_number 11124
_diffrn_reflns_theta_full 25.00
_diffrn_reflns_theta_max 25.00
_diffrn_reflns_theta_min 2.01
_diffrn_standards_decay_% 0
_diffrn_standards_interval_count 0
_diffrn_standards_interval_time 0
_diffrn_standards_number 0
_exptl_absorpt_coefficient_mu 1.507
_exptl_absorpt_correction_T_max 0.7457
_exptl_absorpt_correction_T_min 0.6371
_exptl_absorpt_correction_type multi-scan
_exptl_absorpt_process_details '(SADABS; Sheldrick, 1996)'
_exptl_crystal_colour Green
_exptl_crystal_density_diffrn 1.594
_exptl_crystal_density_method 'not measured'
_exptl_crystal_description Plate
_exptl_crystal_F_000 724
_exptl_crystal_size_max 0.25
_exptl_crystal_size_mid 0.24
_exptl_crystal_size_min 0.04
_refine_diff_density_max 1.834
_refine_diff_density_min -0.553
_refine_ls_extinction_method none
_refine_ls_goodness_of_fit_ref 1.078
_refine_ls_hydrogen_treatment constr
_refine_ls_matrix_type full
_refine_ls_number_parameters 201
_refine_ls_number_reflns 2581
_refine_ls_number_restraints 0
_refine_ls_restrained_S_all 1.078
_refine_ls_R_factor_all 0.0619
_refine_ls_R_factor_gt 0.0563
_refine_ls_shift/su_max 0.001
_refine_ls_shift/su_mean 0.001
_refine_ls_structure_factor_coef Fsqd
_refine_ls_weighting_details 'calc w=1/[\s^2^(Fo^2^)+(0.1094P)^2^+3.3590P] where P=(Fo^2^+2Fc^2^)/3'
_refine_ls_weighting_scheme calc
_refine_ls_wR_factor_gt 0.1698
_refine_ls_wR_factor_ref 0.1748
_reflns_number_gt 2249
_reflns_number_total 2581
_reflns_threshold_expression I>2\s(I)
_cod_data_source_file hg5123.cif
_cod_data_source_block I
_cod_original_sg_symbol_H-M 'P 21/n'
_cod_database_code 2232331
_cod_database_fobs_code 2232331

loop_
_symmetry_equiv_pos_as_xyz
'x, y, z'
'x+1/2, -y+1/2, z+1/2'
'-x, -y, -z'
'-x-1/2, y-1/2, -z-1/2'

loop_
_atom_site_type_symbol
_atom_site_label
_atom_site_fract_x
_atom_site_fract_y
_atom_site_fract_z
_atom_site_U_iso_or_equiv
_atom_site_adp_type
_atom_site_calc_flag
_atom_site_refinement_flags
_atom_site_occupancy
_atom_site_symmetry_multiplicity
Cu Cu1 0.41133(5) 0.58752(7) 0.52267(3) 0.0279(3) Uani d . 1 1
O O1 0.3059(3) 0.4099(4) 0.4621(2) 0.0415(9) Uani d . 1 1
O O2 0.4556(3) 0.2595(5) 0.4231(2) 0.0463(9) Uani d . 1 1
O O3 0.4384(4) 0.4244(5) 0.6085(2) 0.0479(10) Uani d . 1 1
O O4 0.5873(3) 0.2712(5) 0.5697(2) 0.0421(9) Uani d . 1 1
O O5 0.1716(4) 0.5271(5) 0.5969(3) 0.0520(11) Uani d . 1 1
N N1 0.2668(3) 0.7572(5) 0.5552(2) 0.0304(8) Uani d . 1 1
N N2 0.0888(4) 0.8062(6) 0.6078(3) 0.0436(11) Uani d . 1 1
C C1 0.5176(4) 0.3045(6) 0.6154(3) 0.0326(10) Uani d . 1 1
C C2 0.5298(7) 0.1861(9) 0.6841(3) 0.0597(17) Uani d . 1 1
H H2A 0.6101 0.2059 0.7163 0.090 Uiso calc R 1 1
H H2B 0.5228 0.0609 0.6683 0.090 Uiso calc R 1 1
H H2C 0.4646 0.2146 0.7122 0.090 Uiso calc R 1 1
C C3 0.3455(5) 0.2911(6) 0.4241(3) 0.0331(10) Uani d . 1 1
C C4 0.2508(5) 0.1755(8) 0.3750(3) 0.0484(14) Uani d . 1 1
H H4A 0.2681 0.0497 0.3872 0.073 Uiso calc R 1 1
H H4B 0.2545 0.1964 0.3218 0.073 Uiso calc R 1 1
H H4C 0.1687 0.2056 0.3841 0.073 Uiso calc R 1 1
C C5 0.1732(4) 0.7050(6) 0.5869(3) 0.0316(10) Uani d . 1 1
C C6 0.2763(5) 0.9324(7) 0.5446(3) 0.0413(13) Uani d . 1 1
H H6 0.3425 0.9762 0.5231 0.050 Uiso calc R 1 1
C C7 0.1930(6) 1.0506(8) 0.5640(4) 0.0546(16) Uani d . 1 1
H H7 0.1998 1.1753 0.5565 0.065 Uiso calc R 1 1
C C8 0.0997(6) 0.9796(8) 0.5947(4) 0.0565(16) Uani d . 1 1
H H8 0.0394 1.0582 0.6075 0.068 Uiso calc R 1 1
C C9 0.0924(5) 0.4472(6) 0.6393(3) 0.0374(12) Uani d . 1 1
C C10 0.1489(5) 0.3652(9) 0.7058(3) 0.0515(14) Uani d . 1 1
H H10 0.2348 0.3764 0.7234 0.062 Uiso calc R 1 1
C C11 0.0762(6) 0.2666(9) 0.7457(3) 0.0567(16) Uani d . 1 1
H H11 0.1127 0.2093 0.7913 0.068 Uiso calc R 1 1
C C12 -0.0480(6) 0.2509(8) 0.7200(3) 0.0487(14) Uani d . 1 1
H H12 -0.0970 0.1818 0.7473 0.058 Uiso calc R 1 1
C C13 -0.1003(5) 0.3352(8) 0.6553(3) 0.0461(13) Uani d . 1 1
H H13 -0.1864 0.3255 0.6383 0.055 Uiso calc R 1 1
C C14 -0.0313(5) 0.4344(7) 0.6136(3) 0.0405(12) Uani d . 1 1
H H14 -0.0690 0.4921 0.5684 0.049 Uiso calc R 1 1

loop_
_atom_site_aniso_label
_atom_site_aniso_U_11
_atom_site_aniso_U_22
_atom_site_aniso_U_33
_atom_site_aniso_U_12
_atom_site_aniso_U_13
_atom_site_aniso_U_23
Cu1 0.0235(4) 0.0277(4) 0.0343(4) 0.0048(2) 0.0105(2) 0.0017(2)
O1 0.0300(19) 0.040(2) 0.054(2) 0.0005(14) 0.0077(17) -0.0082(16)
O2 0.0293(18) 0.048(2) 0.062(2) -0.0022(16) 0.0099(16) -0.0188(19)
O3 0.052(2) 0.052(2) 0.044(2) 0.0165(18) 0.0223(19) 0.0130(17)
O4 0.043(2) 0.0395(19) 0.049(2) 0.0127(16) 0.0212(17) 0.0127(16)
O5 0.046(2) 0.0279(18) 0.094(3) 0.0067(16) 0.045(2) 0.0048(19)
N1 0.0276(19) 0.0273(19) 0.039(2) 0.0041(15) 0.0134(16) 0.0005(17)
N2 0.039(2) 0.033(2) 0.064(3) 0.0047(18) 0.025(2) -0.006(2)
C1 0.032(2) 0.031(2) 0.035(2) -0.005(2) 0.005(2) 0.0059(19)
C2 0.067(4) 0.064(4) 0.049(3) 0.010(3) 0.013(3) 0.026(3)
C3 0.035(3) 0.033(2) 0.031(2) -0.002(2) 0.005(2) 0.0073(19)
C4 0.040(3) 0.048(3) 0.055(3) -0.008(2) 0.002(3) -0.006(3)
C5 0.025(2) 0.029(2) 0.042(3) 0.0016(18) 0.0096(19) -0.0058(19)
C6 0.038(3) 0.035(3) 0.055(3) 0.002(2) 0.020(3) 0.001(2)
C7 0.068(4) 0.031(3) 0.072(4) 0.007(3) 0.033(3) 0.001(3)
C8 0.059(4) 0.032(3) 0.089(5) 0.013(3) 0.041(3) -0.007(3)
C9 0.035(3) 0.028(2) 0.054(3) 0.002(2) 0.023(2) -0.004(2)
C10 0.036(3) 0.058(3) 0.055(4) 0.002(3) -0.006(3) -0.007(3)
C11 0.074(4) 0.058(4) 0.037(3) 0.006(3) 0.007(3) 0.004(3)
C12 0.055(3) 0.044(3) 0.055(3) 0.001(3) 0.032(3) 0.001(3)
C13 0.028(3) 0.047(3) 0.067(4) 0.004(2) 0.019(2) -0.003(3)
C14 0.035(3) 0.040(3) 0.045(3) 0.007(2) 0.004(2) 0.003(2)

loop_
_atom_type_symbol
_atom_type_description
_atom_type_scat_dispersion_real
_atom_type_scat_dispersion_imag
_atom_type_scat_source
C C 0.0033 0.0016 'International Tables Vol C Tables 4.2.6.8 and 6.1.1.4'
H H 0.0000 0.0000 'International Tables Vol C Tables 4.2.6.8 and 6.1.1.4'
N N 0.0061 0.0033 'International Tables Vol C Tables 4.2.6.8 and 6.1.1.4'
O O 0.0106 0.0060 'International Tables Vol C Tables 4.2.6.8 and 6.1.1.4'
Cu Cu 0.3201 1.2651 'International Tables Vol C Tables 4.2.6.8 and 6.1.1.4'

loop_
_geom_angle_atom_site_label_1
_geom_angle_atom_site_label_2
_geom_angle_atom_site_label_3
_geom_angle_site_symmetry_1
_geom_angle_site_symmetry_3
_geom_angle
O3 Cu1 O1 . . 90.30(18)
O3 Cu1 O4 . 3_666 168.58(15)
O1 Cu1 O4 . 3_666 89.46(16)
O3 Cu1 O2 . 3_666 88.77(18)
O1 Cu1 O2 . 3_666 168.63(15)
O4 Cu1 O2 3_666 3_666 89.22(17)
O3 Cu1 N1 . . 99.39(15)
O1 Cu1 N1 . . 98.78(15)
O4 Cu1 N1 3_666 . 91.93(14)
O2 Cu1 N1 3_666 . 92.55(14)
O3 Cu1 Cu1 . 3_666 85.37(11)
O1 Cu1 Cu1 . 3_666 83.66(11)
O4 Cu1 Cu1 3_666 3_666 83.26(10)
O2 Cu1 Cu1 3_666 3_666 84.97(11)
N1 Cu1 Cu1 . 3_666 174.60(11)
C3 O1 Cu1 . . 123.7(3)
C3 O2 Cu1 . 3_666 121.6(3)
C1 O3 Cu1 . . 122.2(3)
C1 O4 Cu1 . 3_666 123.3(3)
C5 O5 C9 . . 121.5(4)
C5 N1 C6 . . 116.0(4)
C5 N1 Cu1 . . 127.2(3)
C6 N1 Cu1 . . 116.7(3)
C5 N2 C8 . . 114.9(5)
O3 C1 O4 . . 125.8(4)
O3 C1 C2 . . 117.5(5)
O4 C1 C2 . . 116.7(5)
C1 C2 H2A . . 109.5
C1 C2 H2B . . 109.5
H2A C2 H2B . . 109.5
C1 C2 H2C . . 109.5
H2A C2 H2C . . 109.5
H2B C2 H2C . . 109.5
O2 C3 O1 . . 125.9(5)
O2 C3 C4 . . 117.1(5)
O1 C3 C4 . . 117.0(5)
C3 C4 H4A . . 109.5
C3 C4 H4B . . 109.5
H4A C4 H4B . . 109.5
C3 C4 H4C . . 109.5
H4A C4 H4C . . 109.5
H4B C4 H4C . . 109.5
N2 C5 N1 . . 127.3(4)
N2 C5 O5 . . 120.4(4)
N1 C5 O5 . . 112.3(4)
N1 C6 C7 . . 121.7(5)
N1 C6 H6 . . 119.1
C7 C6 H6 . . 119.1
C8 C7 C6 . . 116.5(5)
C8 C7 H7 . . 121.8
C6 C7 H7 . . 121.8
N2 C8 C7 . . 123.5(5)
N2 C8 H8 . . 118.2
C7 C8 H8 . . 118.2
C14 C9 C10 . . 121.7(5)
C14 C9 O5 . . 122.3(5)
C10 C9 O5 . . 115.7(5)
C11 C10 C9 . . 118.1(5)
C11 C10 H10 . . 120.9
C9 C10 H10 . . 120.9
C12 C11 C10 . . 120.7(5)
C12 C11 H11 . . 119.6
C10 C11 H11 . . 119.6
C13 C12 C11 . . 119.5(5)
C13 C12 H12 . . 120.3
C11 C12 H12 . . 120.3
C12 C13 C14 . . 121.8(5)
C12 C13 H13 . . 119.1
C14 C13 H13 . . 119.1
C9 C14 C13 . . 118.2(5)
C9 C14 H14 . . 120.9
C13 C14 H14 . . 120.9

loop_
_geom_bond_atom_site_label_1
_geom_bond_atom_site_label_2
_geom_bond_site_symmetry_2
_geom_bond_distance
_geom_bond_publ_flag
Cu1 O3 . 1.954(4) y
Cu1 O1 . 1.966(4) y
Cu1 O4 3_666 1.977(3) y
Cu1 O2 3_666 1.979(4) y
Cu1 N1 . 2.207(4) y
Cu1 Cu1 3_666 2.6154(10) y
O1 C3 . 1.252(6) ?
O2 C3 . 1.246(6) ?
O2 Cu1 3_666 1.979(4) ?
O3 C1 . 1.246(6) ?
O4 C1 . 1.254(6) ?
O4 Cu1 3_666 1.977(3) ?
O5 C5 . 1.347(6) ?
O5 C9 . 1.400(6) ?
N1 C5 . 1.331(6) ?
N1 C6 . 1.335(6) ?
N2 C5 . 1.312(6) ?
N2 C8 . 1.331(8) ?
C1 C2 . 1.511(7) ?
C2 H2A . 0.9800 ?
C2 H2B . 0.9800 ?
C2 H2C . 0.9800 ?
C3 C4 . 1.515(7) ?
C4 H4A . 0.9800 ?
C4 H4B . 0.9800 ?
C4 H4C . 0.9800 ?
C6 C7 . 1.371(8) ?
C6 H6 . 0.9500 ?
C7 C8 . 1.367(9) ?
C7 H7 . 0.9500 ?
C8 H8 . 0.9500 ?
C9 C14 . 1.367(8) ?
C9 C10 . 1.391(8) ?
C10 C11 . 1.389(9) ?
C10 H10 . 0.9500 ?
C11 C12 . 1.373(9) ?
C11 H11 . 0.9500 ?
C12 C13 . 1.361(8) ?
C12 H12 . 0.9500 ?
C13 C14 . 1.383(8) ?
C13 H13 . 0.9500 ?
C14 H14 . 0.9500 ?

loop_
_geom_torsion_atom_site_label_1
_geom_torsion_atom_site_label_2
_geom_torsion_atom_site_label_3
_geom_torsion_atom_site_label_4
_geom_torsion_site_symmetry_1
_geom_torsion
O3 Cu1 O1 C3 . -87.8(4)
O4 Cu1 O1 C3 3_666 80.8(4)
O2 Cu1 O1 C3 3_666 -2.6(11)
N1 Cu1 O1 C3 . 172.6(4)
Cu1 Cu1 O1 C3 3_666 -2.5(4)
O1 Cu1 O3 C1 . 83.2(4)
O4 Cu1 O3 C1 3_666 -5.6(11)
O2 Cu1 O3 C1 3_666 -85.5(4)
N1 Cu1 O3 C1 . -177.9(4)
Cu1 Cu1 O3 C1 3_666 -0.5(4)
O3 Cu1 N1 C5 . -39.5(4)
O1 Cu1 N1 C5 . 52.2(4)
O4 Cu1 N1 C5 3_666 142.0(4)
O2 Cu1 N1 C5 3_666 -128.7(4)
O3 Cu1 N1 C6 . 137.7(4)
O1 Cu1 N1 C6 . -130.5(4)
O4 Cu1 N1 C6 3_666 -40.8(4)
O2 Cu1 N1 C6 3_666 48.5(4)
Cu1 O3 C1 O4 . -1.0(8)
Cu1 O3 C1 C2 . -179.8(4)
Cu1 O4 C1 O3 3_666 2.4(7)
Cu1 O4 C1 C2 3_666 -178.7(4)
Cu1 O2 C3 O1 3_666 -5.4(7)
Cu1 O2 C3 C4 3_666 174.6(4)
Cu1 O1 C3 O2 . 5.5(7)
Cu1 O1 C3 C4 . -174.5(4)
C8 N2 C5 N1 . 0.3(8)
C8 N2 C5 O5 . -179.7(6)
C6 N1 C5 N2 . 1.1(8)
Cu1 N1 C5 N2 . 178.4(4)
C6 N1 C5 O5 . -178.8(5)
Cu1 N1 C5 O5 . -1.5(6)
C9 O5 C5 N2 . -9.6(8)
C9 O5 C5 N1 . 170.4(5)
C5 N1 C6 C7 . -1.2(8)
Cu1 N1 C6 C7 . -178.8(5)
N1 C6 C7 C8 . 0.0(10)
C5 N2 C8 C7 . -1.8(10)
C6 C7 C8 N2 . 1.7(11)
C5 O5 C9 C14 . 72.4(7)
C5 O5 C9 C10 . -114.0(6)
C14 C9 C10 C11 . 0.9(9)
O5 C9 C10 C11 . -172.8(5)
C9 C10 C11 C12 . -0.1(9)
C10 C11 C12 C13 . -0.9(9)
C11 C12 C13 C14 . 1.1(9)
C10 C9 C14 C13 . -0.7(8)
O5 C9 C14 C13 . 172.5(5)
C12 C13 C14 C9 . -0.3(8)
